data_2239780
loop_
_publ_author_name
'Assoumatine, Tokour\'e'
'Stoeckli-Evans, Helen'

_publ_section_title
;
 Crystal structure of a tetrakis-substituted pyrazine compound:
 2,3,5,6-tetrakis(bromomethyl)pyrazine
;
_journal_coeditor_code HB0005
_journal_issue 8
_journal_name_full 'Acta Crystallographica Section E'
_journal_page_first 51
_journal_page_last 53
_journal_paper_doi 10.1107/S1600536814011337
_journal_volume 70
_journal_year 2014
_chemical_formula_iupac 'C8 H8 Br4 N2'
_chemical_formula_moiety 'C8 H8 Br4 N2'
_chemical_formula_sum 'C8 H8 Br4 N2'
_chemical_formula_weight 451.80
_chemical_name_systematic
;
2,3,5,6-Tetrakis(bromomethyl)pyrazine
;
_space_group_crystal_system tetragonal
_space_group_IT_number 92
_symmetry_space_group_name_Hall 'P 4abw 2nw'
_symmetry_space_group_name_H-M 'P 41 21 2'
_atom_sites_solution_hydrogens geom
_atom_sites_solution_primary direct
_atom_sites_solution_secondary difmap
_audit_creation_method SHELXL-2013
_cell_angle_alpha 90
_cell_angle_beta 90
_cell_angle_gamma 90
_cell_formula_units_Z 8
_cell_length_a 9.6858(4)
_cell_length_b 9.6858(4)
_cell_length_c 26.5116(17)
_cell_measurement_reflns_used 5000
_cell_measurement_temperature 293(2)
_cell_measurement_theta_max 25.95
_cell_measurement_theta_min 2.24
_cell_volume 2487.2(2)
_computing_cell_refinement 'CELL in IPDS-I (Stoe & Cie, 2004)'
_computing_data_collection 'EXPOSE in IPDS-I (Stoe & Cie, 2004)'
_computing_data_reduction 'INTEGRATE in IPDS-I (Stoe & Cie, 2004)'
_computing_molecular_graphics 'Mercury (Macrae <i>et al.</i>, 2008)'
_computing_publication_material
;
SHELXL2013 (Sheldrick, 2008), PLATON (Spek, 2009) and
publCIF (Westrip, 2010)
;
_computing_structure_refinement 'SHELXL2013 (Sheldrick, 2008)'
_computing_structure_solution 'SHELXS97 (Sheldrick, 2008)'
_diffrn_ambient_temperature 293(2)
_diffrn_measured_fraction_theta_full 0.999
_diffrn_measured_fraction_theta_max 0.998
_diffrn_measurement_device '1 ircle goniometer'
_diffrn_measurement_device_type 'Stoe IPDS 1'
_diffrn_measurement_method '\f rotation'
_diffrn_radiation_monochromator 'plane graphite'
_diffrn_radiation_source 'fine-focus sealed tube'
_diffrn_radiation_type MoK\a
_diffrn_radiation_wavelength 0.71073
_diffrn_reflns_av_R_equivalents 0.1126
_diffrn_reflns_limit_h_max 11
_diffrn_reflns_limit_h_min -11
_diffrn_reflns_limit_k_max 11
_diffrn_reflns_limit_k_min -11
_diffrn_reflns_limit_l_max 32
_diffrn_reflns_limit_l_min -32
_diffrn_reflns_number 19463
_diffrn_reflns_theta_full 25.242
_diffrn_reflns_theta_max 25.948
_diffrn_reflns_theta_min 2.239
_exptl_absorpt_coefficient_mu 12.910
_exptl_absorpt_correction_T_max 1.0000
_exptl_absorpt_correction_T_min 0.4304
_exptl_absorpt_correction_type multi-scan
_exptl_absorpt_process_details '(<i>MULscanABS</i> in <i>PLATON</i>; Spek, 2009)'
_exptl_crystal_colour colourless
_exptl_crystal_density_diffrn 2.413
_exptl_crystal_description rod
_exptl_crystal_F_000 1680
_exptl_crystal_size_max 0.50
_exptl_crystal_size_mid 0.40
_exptl_crystal_size_min 0.30
_refine_diff_density_max 0.693
_refine_diff_density_min -0.535
_refine_ls_abs_structure_details
;
Flack <i>x</i> determined using 419 quotients
[(I^+^)-(I^-^)]/[(I^+^)+(I^-^)]
(Parsons & Flack, 2004)
;
_refine_ls_abs_structure_Flack 0.04(4)
_refine_ls_extinction_method none
_refine_ls_goodness_of_fit_ref 0.843
_refine_ls_hydrogen_treatment constr
_refine_ls_matrix_type full
_refine_ls_number_parameters 127
_refine_ls_number_reflns 2417
_refine_ls_number_restraints 0
_refine_ls_restrained_S_all 0.843
_refine_ls_R_factor_all 0.0951
_refine_ls_R_factor_gt 0.0433
_refine_ls_shift/su_max 0.000
_refine_ls_shift/su_mean 0.000
_refine_ls_structure_factor_coef Fsqd
_refine_ls_weighting_details 'w=1/[\s^2^(Fo^2^)+(0.0401P)^2^] where P=(Fo^2^+2Fc^2^)/3'
_refine_ls_weighting_scheme calc
_refine_ls_wR_factor_gt 0.0836
_refine_ls_wR_factor_ref 0.0955
_reflns_number_gt 1276
_reflns_number_total 2417
_reflns_threshold_expression I>2\s(I)
_cod_data_source_file hb0005sup1.cif
_cod_data_source_block I
_cod_original_cell_volume 2487.2(3)
_cod_database_code 2239780
_cod_database_fobs_code 2239780
_shelx_space_group_comment
;
The symmetry employed for this shelxl refinement is uniquely defined
by the following loop, which should always be used as a source of
symmetry information in preference to the above space-group names.
They are only intended as comments.
;
_shelxl_version_number 2.013

loop_
_space_group_symop_operation_xyz
'x, y, z'
'x+1/2, -y+1/2, -z+3/4'
'-x, -y, z+1/2'
'-x+1/2, y+1/2, -z+1/4'
'y, x, -z'
'y+1/2, -x+1/2, z+3/4'
'-y+1/2, x+1/2, z+1/4'
'-y, -x, -z+1/2'

loop_
_atom_site_type_symbol
_atom_site_label
_atom_site_fract_x
_atom_site_fract_y
_atom_site_fract_z
_atom_site_U_iso_or_equiv
_atom_site_adp_type
_atom_site_calc_flag
_atom_site_occupancy
Br Br1 1.2259(2) 0.2336(2) 0.31902(9) 0.0928(7) Uani d 1
Br Br2 0.97546(18) 0.47643(17) 0.18421(6) 0.0654(5) Uani d 1
N N1 0.8843(11) 0.1271(10) 0.3022(5) 0.043(3) Uani d 1
C C1 1.0492(15) 0.3062(16) 0.3026(6) 0.058(4) Uani d 1
H H1A 1.0016 0.3313 0.3335 0.069 Uiso calc 1
H H1B 1.0608 0.3893 0.2827 0.069 Uiso calc 1
C C2 0.9639(14) 0.2070(12) 0.2742(5) 0.045(3) Uani d 1
C C3 0.9590(13) 0.2017(12) 0.2214(4) 0.038(3) Uani d 1
C C4 1.0501(16) 0.2865(14) 0.1876(5) 0.053(4) Uani d 1
H H4A 1.0525 0.2463 0.1541 0.063 Uiso calc 1
H H4B 1.1435 0.2883 0.2008 0.063 Uiso calc 1
Br Br3 0.02090(19) -0.23131(16) 0.06101(6) 0.0663(5) Uani d 1
Br Br4 0.2379(2) 0.4746(2) 0.07000(7) 0.0854(6) Uani d 1
N N2 0.1293(10) 0.1274(11) 0.0529(5) 0.042(4) Uani d 1
C C5 0.3130(15) 0.2938(15) 0.0568(6) 0.060(4) Uani d 1
H H5A 0.3995 0.3030 0.0387 0.072 Uiso calc 1
H H5B 0.3317 0.2476 0.0885 0.072 Uiso calc 1
C C6 0.2145(13) 0.2082(13) 0.0262(4) 0.041(3) Uani d 1
C C7 0.0442(13) 0.0470(13) 0.0261(4) 0.039(3) Uani d 1
C C8 -0.0509(16) -0.0420(17) 0.0578(5) 0.056(4) Uani d 1
H H8A -0.1426 -0.0425 0.0432 0.068 Uiso calc 1
H H8B -0.0575 -0.0041 0.0916 0.068 Uiso calc 1

loop_
_atom_site_aniso_label
_atom_site_aniso_U_11
_atom_site_aniso_U_22
_atom_site_aniso_U_33
_atom_site_aniso_U_12
_atom_site_aniso_U_13
_atom_site_aniso_U_23
Br1 0.0587(12) 0.0884(15) 0.1313(15) 0.0040(9) -0.0371(11) -0.0122(14)
Br2 0.0729(11) 0.0512(9) 0.0719(10) 0.0017(7) 0.0043(10) 0.0119(9)
N1 0.046(9) 0.046(9) 0.037(7) 0.002(5) -0.002(5) 0.002(5)
C1 0.056(9) 0.059(9) 0.058(9) -0.009(8) -0.009(8) -0.011(8)
C2 0.051(8) 0.035(7) 0.050(7) 0.004(6) -0.003(7) -0.008(6)
C3 0.034(7) 0.037(7) 0.043(7) 0.003(6) 0.001(6) -0.003(6)
C4 0.053(9) 0.047(8) 0.059(8) 0.004(6) 0.007(8) 0.002(7)
Br3 0.0813(12) 0.0468(9) 0.0710(9) -0.0060(8) -0.0011(10) 0.0101(8)
Br4 0.0862(13) 0.0616(11) 0.1086(15) -0.0065(9) 0.0033(12) -0.0330(11)
N2 0.046(9) 0.050(9) 0.030(6) -0.006(5) -0.007(5) 0.003(5)
C5 0.053(9) 0.073(10) 0.054(9) -0.009(8) -0.015(8) -0.006(8)
C6 0.047(8) 0.043(7) 0.033(6) 0.007(6) -0.002(6) -0.002(6)
C7 0.036(7) 0.040(7) 0.042(6) -0.003(6) 0.000(6) 0.005(6)
C8 0.060(9) 0.062(9) 0.047(7) 0.001(8) 0.000(8) 0.007(8)

loop_
_atom_type_symbol
_atom_type_description
_atom_type_scat_dispersion_real
_atom_type_scat_dispersion_imag
_atom_type_scat_source
C C 0.0033 0.0016 'International Tables Vol C Tables 4.2.6.8 and 6.1.1.4'
H H 0.0000 0.0000 'International Tables Vol C Tables 4.2.6.8 and 6.1.1.4'
Br Br -0.2901 2.4595 'International Tables Vol C Tables 4.2.6.8 and 6.1.1.4'
N N 0.0061 0.0033 'International Tables Vol C Tables 4.2.6.8 and 6.1.1.4'

loop_
_geom_angle_atom_site_label_1
_geom_angle_atom_site_label_2
_geom_angle_atom_site_label_3
_geom_angle_site_symmetry_1
_geom_angle_site_symmetry_3
_geom_angle
C2 N1 C3 . 8_665 117.9(13)
C2 C1 Br1 . . 112.4(10)
C2 C1 H1A . . 109.1
Br1 C1 H1A . . 109.1
C2 C1 H1B . . 109.1
Br1 C1 H1B . . 109.1
H1A C1 H1B . . 107.9
N1 C2 C3 . . 121.3(11)
N1 C2 C1 . . 115.0(12)
C3 C2 C1 . . 123.6(12)
N1 C3 C2 8_665 . 120.8(11)
N1 C3 C4 8_665 . 115.3(12)
C2 C3 C4 . . 123.8(11)
C3 C4 Br2 . . 108.7(9)
C3 C4 H4A . . 109.9
Br2 C4 H4A . . 109.9
C3 C4 H4B . . 109.9
Br2 C4 H4B . . 109.9
H4A C4 H4B . . 108.3
C7 N2 C6 . . 116.1(12)
C6 C5 Br4 . . 111.1(9)
C6 C5 H5A . . 109.4
Br4 C5 H5A . . 109.4
C6 C5 H5B . . 109.4
Br4 C5 H5B . . 109.4
H5A C5 H5B . . 108.0
N2 C6 C6 . 5 121.7(7)
N2 C6 C5 . . 115.4(11)
C6 C6 C5 5 . 122.9(8)
N2 C7 C7 . 5 121.9(7)
N2 C7 C8 . . 114.3(11)
C7 C7 C8 5 . 123.7(7)
C7 C8 Br3 . . 109.9(10)
C7 C8 H8A . . 109.7
Br3 C8 H8A . . 109.7
C7 C8 H8B . . 109.7
Br3 C8 H8B . . 109.7
H8A C8 H8B . . 108.2

loop_
_geom_bond_atom_site_label_1
_geom_bond_atom_site_label_2
_geom_bond_site_symmetry_2
_geom_bond_distance
Br1 C1 . 1.901(15)
Br2 C4 . 1.978(14)
N1 C2 . 1.319(17)
N1 C3 8_665 1.334(15)
C1 C2 . 1.474(18)
C1 H1A . 0.9700
C1 H1B . 0.9700
C2 C3 . 1.402(15)
C3 N1 8_665 1.334(15)
C3 C4 . 1.504(17)
C4 H4A . 0.9700
C4 H4B . 0.9700
Br3 C8 . 1.963(17)
Br4 C5 . 1.928(15)
N2 C7 . 1.337(15)
N2 C6 . 1.339(16)
C5 C6 . 1.502(17)
C5 H5A . 0.9700
C5 H5B . 0.9700
C6 C6 5 1.39(2)
C7 C7 5 1.39(2)
C7 C8 . 1.516(17)
C8 H8A . 0.9700
C8 H8B . 0.9700

loop_
_geom_hbond_atom_site_label_D
_geom_hbond_atom_site_label_H
_geom_hbond_atom_site_label_A
_geom_hbond_site_symmetry_A
_geom_hbond_distance_DH
_geom_hbond_distance_HA
_geom_hbond_distance_DA
_geom_hbond_angle_DHA
C1 H1A Br2 7_645 0.97 3.02 3.863(14) 146
C1 H1B Br2 . 0.97 2.86 3.617(16) 135
C5 H5A Br4 5 0.97 3.04 3.748(16) 131
C5 H5B Br3 4 0.97 3.03 3.864(14) 145
C8 H8A Br3 5 0.97 2.96 3.654(15) 130

loop_
_geom_torsion_atom_site_label_1
_geom_torsion_atom_site_label_2
_geom_torsion_atom_site_label_3
_geom_torsion_atom_site_label_4
_geom_torsion_site_symmetry_1
_geom_torsion_site_symmetry_4
_geom_torsion
_geom_torsion_publ_flag
C3 N1 C2 C3 8_665 . -0.2(16) ?
C3 N1 C2 C1 8_665 . 175.9(12) ?
Br1 C1 C2 N1 . . 91.3(13) y
Br1 C1 C2 C3 . . -92.6(15) y
N1 C2 C3 N1 . 8_665 0.3(19) ?
C1 C2 C3 N1 . 8_665 -175.5(12) ?
N1 C2 C3 C4 . . -177.9(12) ?
C1 C2 C3 C4 . . 6(2) ?
N1 C3 C4 Br2 8_665 . 103.1(11) y
C2 C3 C4 Br2 . . -78.6(15) y
C7 N2 C6 C6 . 5 4(2) ?
C7 N2 C6 C5 . . -177.8(12) ?
Br4 C5 C6 N2 . . -93.3(12) y
Br4 C5 C6 C6 . 5 84.8(17) y
C6 N2 C7 C7 . 5 2(2) ?
C6 N2 C7 C8 . . -179.7(12) ?
N2 C7 C8 Br3 . . -101.0(12) y
C7 C7 C8 Br3 5 . 77.4(18) y
